data_2222970
loop_
_publ_author_name
'Zhao, Cheng-Qiang'
'Ou-Yang, Miao'
'Huang, Xue-Ren'
'Jiang, Yi-Min'

_publ_section_title
;Bis[2-(2-pyridylmethyleneamino)benzenesulfonato-\k^3^<i>N</i>,<i>N</i>',<i>O</i>]manganese(II)
 dihydrate
;
_journal_coeditor_code BH2236
_journal_issue 9
_journal_name_full 'Acta Crystallographica Section E'
_journal_page_first m1055
_journal_page_last m1056
_journal_paper_doi 10.1107/S1600536809030670
_journal_volume 65
_journal_year 2009
_chemical_formula_iupac '[Mn (C12 H9 N2 O3 S)2], 2H2 O'
_chemical_formula_moiety 'C24 H18 Mn N4 O6 S2, 2(H2 O)'
_chemical_formula_sum 'C24 H22 Mn N4 O8 S2'
_chemical_formula_weight 613.52
_chemical_name_systematic
;
Bis[2-(2-pyridylmethyleneamino)benzenesulfonato-\
\k^3^<i>N</i>,<i>N</i>',<i>O</i>]manganese(II) dihydrate
;
_space_group_IT_number 60
_symmetry_cell_setting orthorhombic
_symmetry_space_group_name_Hall '-P 2n 2ab'
_symmetry_space_group_name_H-M 'P b c n'
_atom_sites_solution_hydrogens geom
_atom_sites_solution_primary direct
_atom_sites_solution_secondary difmap
_audit_creation_method SHELXL-97
_cell_angle_alpha 90.00
_cell_angle_beta 90.00
_cell_angle_gamma 90.00
_cell_formula_units_Z 4
_cell_length_a 20.041(10)
_cell_length_b 7.918(4)
_cell_length_c 16.409(8)
_cell_measurement_reflns_used 4677
_cell_measurement_temperature 296(2)
_cell_measurement_theta_max 28.45
_cell_measurement_theta_min 2.48
_cell_volume 2604(2)
_computing_cell_refinement 'SAINT (Bruker, 2004)'
_computing_data_collection 'SMART (Bruker, 2004)'
_computing_data_reduction 'SAINT (Bruker, 2004)'
_computing_molecular_graphics 'SHELXTL (Sheldrick, 2008)'
_computing_publication_material 'SHELXTL (Sheldrick, 2008)'
_computing_structure_refinement 'SHELXL97 (Sheldrick, 2008)'
_computing_structure_solution 'SHELXS97 (Sheldrick, 2008)'
_diffrn_ambient_temperature 296(2)
_diffrn_measured_fraction_theta_full 1.000
_diffrn_measured_fraction_theta_max 1.000
_diffrn_measurement_device_type 'SMART APEX CCD'
_diffrn_measurement_method '\f and \w'
_diffrn_radiation_monochromator graphite
_diffrn_radiation_source 'fine-focus sealed tube'
_diffrn_radiation_type MoK\a
_diffrn_radiation_wavelength 0.71073
_diffrn_reflns_av_R_equivalents 0.0284
_diffrn_reflns_av_sigmaI/netI 0.0198
_diffrn_reflns_limit_h_max 23
_diffrn_reflns_limit_h_min -21
_diffrn_reflns_limit_k_max 9
_diffrn_reflns_limit_k_min -9
_diffrn_reflns_limit_l_max 19
_diffrn_reflns_limit_l_min -19
_diffrn_reflns_number 13313
_diffrn_reflns_theta_full 25.10
_diffrn_reflns_theta_max 25.10
_diffrn_reflns_theta_min 2.48
_diffrn_standards_decay_% 0
_diffrn_standards_interval_count 0
_diffrn_standards_interval_time 0
_diffrn_standards_number 0
_exptl_absorpt_coefficient_mu 0.724
_exptl_absorpt_correction_type none
_exptl_crystal_colour yellow
_exptl_crystal_density_diffrn 1.565
_exptl_crystal_density_method 'not measured'
_exptl_crystal_description block
_exptl_crystal_F_000 1260
_exptl_crystal_size_max 0.49
_exptl_crystal_size_mid 0.34
_exptl_crystal_size_min 0.21
_refine_diff_density_max 0.466
_refine_diff_density_min -0.413
_refine_ls_extinction_method none
_refine_ls_goodness_of_fit_ref 1.013
_refine_ls_hydrogen_treatment constr
_refine_ls_matrix_type full
_refine_ls_number_parameters 177
_refine_ls_number_reflns 2320
_refine_ls_number_restraints 0
_refine_ls_restrained_S_all 1.013
_refine_ls_R_factor_all 0.0392
_refine_ls_R_factor_gt 0.0315
_refine_ls_shift/su_max 0.000
_refine_ls_shift/su_mean 0.000
_refine_ls_structure_factor_coef Fsqd
_refine_ls_weighting_details 'calc w=1/[\s^2^(Fo^2^)+(0.0512P)^2^+1.5899P] where P=(Fo^2^+2Fc^2^)/3'
_refine_ls_weighting_scheme calc
_refine_ls_wR_factor_gt 0.0844
_refine_ls_wR_factor_ref 0.0915
_reflns_number_gt 1950
_reflns_number_total 2320
_reflns_threshold_expression I>2\s(I)
_cod_data_source_file bh2236.cif
_cod_data_source_block I
_cod_database_code 2222970
_cod_database_fobs_code 2222970

loop_
_symmetry_equiv_pos_as_xyz
'x, y, z'
'-x+1/2, -y+1/2, z+1/2'
'-x, y, -z+1/2'
'x+1/2, -y+1/2, -z'
'-x, -y, -z'
'x-1/2, y-1/2, -z-1/2'
'x, -y, z-1/2'
'-x-1/2, y-1/2, z'

loop_
_atom_site_type_symbol
_atom_site_label
_atom_site_fract_x
_atom_site_fract_y
_atom_site_fract_z
_atom_site_U_iso_or_equiv
_atom_site_adp_type
_atom_site_calc_flag
_atom_site_refinement_flags
_atom_site_occupancy
_atom_site_disorder_assembly
_atom_site_disorder_group
Mn Mn1 1.0000 0.18060(6) 0.2500 0.02835(15) Uani d S 1 . .
S S1 0.87380(3) 0.32706(7) 0.33859(3) 0.03333(17) Uani d . 1 . .
O O1 0.94725(8) 0.3323(2) 0.33645(9) 0.0381(4) Uani d . 1 . .
O O2 0.84921(9) 0.1575(2) 0.32866(10) 0.0508(5) Uani d . 1 . .
O O3 0.84826(8) 0.4155(2) 0.40879(9) 0.0466(4) Uani d . 1 . .
N N1 0.99221(9) -0.0275(2) 0.15711(11) 0.0352(4) Uani d . 1 . .
N N2 0.90694(8) 0.2347(2) 0.16781(10) 0.0303(4) Uani d . 1 . .
C C1 1.03597(13) -0.1521(3) 0.14852(14) 0.0444(6) Uani d . 1 . .
H H1 1.0708 -0.1601 0.1858 0.053 Uiso calc R 1 . .
C C2 1.03222(15) -0.2704(3) 0.08686(15) 0.0495(6) Uani d . 1 . .
H H2 1.0641 -0.3553 0.0826 0.059 Uiso calc R 1 . .
C C3 0.98074(14) -0.2607(3) 0.03207(16) 0.0503(6) Uani d . 1 . .
H H3 0.9767 -0.3399 -0.0095 0.060 Uiso calc R 1 . .
C C4 0.93496(13) -0.1310(3) 0.03971(14) 0.0440(6) Uani d . 1 . .
H H4 0.8998 -0.1210 0.0031 0.053 Uiso calc R 1 . .
C C5 0.94222(11) -0.0165(3) 0.10256(12) 0.0329(5) Uani d . 1 . .
C C6 0.89698(11) 0.1272(3) 0.11156(13) 0.0360(5) Uani d . 1 . .
H H6 0.8610 0.1400 0.0762 0.043 Uiso calc R 1 . .
C C7 0.86610(10) 0.3806(3) 0.17345(12) 0.0321(5) Uani d . 1 . .
C C8 0.84533(12) 0.4702(3) 0.10524(14) 0.0440(6) Uani d . 1 . .
H H8 0.8560 0.4311 0.0534 0.053 Uiso calc R 1 . .
C C9 0.80902(13) 0.6167(4) 0.11399(15) 0.0536(7) Uani d . 1 . .
H H9 0.7950 0.6754 0.0680 0.064 Uiso calc R 1 . .
C C10 0.79326(14) 0.6770(4) 0.19056(17) 0.0542(7) Uani d . 1 . .
H H10 0.7695 0.7772 0.1960 0.065 Uiso calc R 1 . .
C C11 0.81279(12) 0.5887(3) 0.25907(14) 0.0432(6) Uani d . 1 . .
H H11 0.8014 0.6283 0.3106 0.052 Uiso calc R 1 . .
C C12 0.84920(10) 0.4420(3) 0.25118(11) 0.0319(5) Uani d . 1 . .
O O4 0.79877(12) -0.0889(4) 0.44087(15) 0.1140(12) Uani d . 1 . .
H H1W 0.7570 -0.0869 0.4320 0.171 Uiso d R 1 . .
H H2W 0.8166 -0.0498 0.3988 0.171 Uiso d R 1 . .

loop_
_atom_site_aniso_label
_atom_site_aniso_U_11
_atom_site_aniso_U_22
_atom_site_aniso_U_33
_atom_site_aniso_U_12
_atom_site_aniso_U_13
_atom_site_aniso_U_23
Mn1 0.0279(3) 0.0336(3) 0.0235(2) 0.000 -0.00482(17) 0.000
S1 0.0326(3) 0.0437(3) 0.0236(3) 0.0002(2) 0.0001(2) 0.0008(2)
O1 0.0316(8) 0.0540(10) 0.0287(8) 0.0050(7) -0.0044(6) -0.0070(7)
O2 0.0606(12) 0.0486(11) 0.0431(10) -0.0120(9) -0.0038(8) 0.0083(8)
O3 0.0434(9) 0.0699(12) 0.0267(8) 0.0085(8) 0.0051(7) -0.0043(8)
N1 0.0409(10) 0.0350(10) 0.0297(9) 0.0024(8) -0.0067(8) -0.0015(8)
N2 0.0280(9) 0.0384(10) 0.0245(8) 0.0003(8) -0.0007(7) -0.0004(7)
C1 0.0503(15) 0.0428(14) 0.0401(13) 0.0087(12) -0.0108(11) -0.0008(10)
C2 0.0684(17) 0.0356(13) 0.0445(14) 0.0116(12) -0.0024(13) -0.0030(11)
C3 0.0721(18) 0.0382(13) 0.0406(13) 0.0020(13) -0.0054(13) -0.0095(11)
C4 0.0510(15) 0.0466(14) 0.0345(12) -0.0044(11) -0.0110(11) -0.0076(10)
C5 0.0350(11) 0.0369(12) 0.0269(10) -0.0033(9) -0.0028(9) -0.0003(9)
C6 0.0318(11) 0.0488(13) 0.0273(11) -0.0008(10) -0.0067(9) -0.0017(10)
C7 0.0243(11) 0.0435(13) 0.0284(10) 0.0018(9) -0.0006(8) 0.0017(9)
C8 0.0398(13) 0.0621(16) 0.0302(11) 0.0098(12) 0.0019(10) 0.0066(11)
C9 0.0495(15) 0.0690(18) 0.0421(14) 0.0200(14) 0.0001(12) 0.0159(13)
C10 0.0497(16) 0.0556(17) 0.0574(16) 0.0213(13) 0.0015(13) 0.0089(13)
C11 0.0380(13) 0.0517(15) 0.0398(13) 0.0107(11) 0.0045(10) -0.0024(11)
C12 0.0257(11) 0.0415(12) 0.0284(11) -0.0003(9) 0.0002(8) 0.0014(9)
O4 0.0640(15) 0.182(3) 0.0956(19) -0.0353(17) -0.0233(13) 0.075(2)

loop_
_atom_type_symbol
_atom_type_description
_atom_type_scat_dispersion_real
_atom_type_scat_dispersion_imag
_atom_type_scat_source
C C 0.0033 0.0016 'International Tables Vol C Tables 4.2.6.8 and 6.1.1.4'
H H 0.0000 0.0000 'International Tables Vol C Tables 4.2.6.8 and 6.1.1.4'
N N 0.0061 0.0033 'International Tables Vol C Tables 4.2.6.8 and 6.1.1.4'
O O 0.0106 0.0060 'International Tables Vol C Tables 4.2.6.8 and 6.1.1.4'
S S 0.1246 0.1234 'International Tables Vol C Tables 4.2.6.8 and 6.1.1.4'
Mn Mn 0.3368 0.7283 'International Tables Vol C Tables 4.2.6.8 and 6.1.1.4'

loop_
_geom_angle_atom_site_label_1
_geom_angle_atom_site_label_2
_geom_angle_atom_site_label_3
_geom_angle_site_symmetry_1
_geom_angle_site_symmetry_3
_geom_angle
_geom_angle_publ_flag
O1 Mn1 O1 . 3_755 111.67(10) ?
O1 Mn1 N1 . . 145.73(6) ?
O1 Mn1 N1 3_755 . 89.79(7) ?
O1 Mn1 N1 . 3_755 89.79(7) ?
O1 Mn1 N1 3_755 3_755 145.73(6) ?
N1 Mn1 N1 . 3_755 85.83(10) ?
O1 Mn1 N2 . 3_755 84.77(6) ?
O1 Mn1 N2 3_755 3_755 83.42(7) ?
N1 Mn1 N2 . 3_755 125.42(7) ?
N1 Mn1 N2 3_755 3_755 71.86(7) ?
O1 Mn1 N2 . . 83.42(6) ?
O1 Mn1 N2 3_755 . 84.77(6) ?
N1 Mn1 N2 . . 71.86(7) ?
N1 Mn1 N2 3_755 . 125.42(7) ?
N2 Mn1 N2 3_755 . 158.90(9) ?
O2 S1 O3 . . 114.95(11) ?
O2 S1 O1 . . 111.44(11) ?
O3 S1 O1 . . 111.11(9) ?
O2 S1 C12 . . 107.02(10) ?
O3 S1 C12 . . 107.40(11) ?
O1 S1 C12 . . 104.18(9) ?
S1 O1 Mn1 . . 119.62(9) ?
C1 N1 C5 . . 117.98(19) ?
C1 N1 Mn1 . . 124.77(15) ?
C5 N1 Mn1 . . 117.04(14) ?
C6 N2 C7 . . 120.13(18) ?
C6 N2 Mn1 . . 114.88(15) ?
C7 N2 Mn1 . . 124.83(13) ?
N1 C1 C2 . . 123.1(2) ?
N1 C1 H1 . . 118.5 ?
C2 C1 H1 . . 118.5 ?
C3 C2 C1 . . 118.9(2) ?
C3 C2 H2 . . 120.6 ?
C1 C2 H2 . . 120.6 ?
C2 C3 C4 . . 118.8(2) ?
C2 C3 H3 . . 120.6 ?
C4 C3 H3 . . 120.6 ?
C5 C4 C3 . . 119.0(2) ?
C5 C4 H4 . . 120.5 ?
C3 C4 H4 . . 120.5 ?
N1 C5 C4 . . 122.2(2) ?
N1 C5 C6 . . 116.40(18) ?
C4 C5 C6 . . 121.4(2) ?
N2 C6 C5 . . 119.80(19) ?
N2 C6 H6 . . 120.1 ?
C5 C6 H6 . . 120.1 ?
C8 C7 C12 . . 118.8(2) ?
C8 C7 N2 . . 122.43(19) ?
C12 C7 N2 . . 118.65(18) ?
C9 C8 C7 . . 120.3(2) ?
C9 C8 H8 . . 119.8 ?
C7 C8 H8 . . 119.8 ?
C8 C9 C10 . . 120.5(2) ?
C8 C9 H9 . . 119.8 ?
C10 C9 H9 . . 119.8 ?
C11 C10 C9 . . 120.1(2) ?
C11 C10 H10 . . 120.0 ?
C9 C10 H10 . . 120.0 ?
C12 C11 C10 . . 120.0(2) ?
C12 C11 H11 . . 120.0 ?
C10 C11 H11 . . 120.0 ?
C11 C12 C7 . . 120.3(2) ?
C11 C12 S1 . . 120.34(16) ?
C7 C12 S1 . . 119.38(17) ?
H1W O4 H2W . . 105.8 ?

loop_
_geom_bond_atom_site_label_1
_geom_bond_atom_site_label_2
_geom_bond_site_symmetry_2
_geom_bond_distance
_geom_bond_publ_flag
Mn1 O1 . 2.1382(16) ?
Mn1 O1 3_755 2.1382(16) ?
Mn1 N1 . 2.250(2) ?
Mn1 N1 3_755 2.250(2) ?
Mn1 N2 3_755 2.3412(19) ?
Mn1 N2 . 2.3412(19) ?
S1 O2 . 1.4395(19) ?
S1 O3 . 1.4420(17) ?
S1 O1 . 1.4729(18) ?
S1 C12 . 1.769(2) ?
N1 C1 . 1.327(3) ?
N1 C5 . 1.346(3) ?
N2 C6 . 1.271(3) ?
N2 C7 . 1.418(3) ?
C1 C2 . 1.381(3) ?
C1 H1 . 0.9300 ?
C2 C3 . 1.371(4) ?
C2 H2 . 0.9300 ?
C3 C4 . 1.383(4) ?
C3 H3 . 0.9300 ?
C4 C5 . 1.381(3) ?
C4 H4 . 0.9300 ?
C5 C6 . 1.463(3) ?
C6 H6 . 0.9300 ?
C7 C8 . 1.389(3) ?
C7 C12 . 1.406(3) ?
C8 C9 . 1.376(4) ?
C8 H8 . 0.9300 ?
C9 C10 . 1.381(4) ?
C9 H9 . 0.9300 ?
C10 C11 . 1.380(3) ?
C10 H10 . 0.9300 ?
C11 C12 . 1.378(3) ?
C11 H11 . 0.9300 ?
O4 H1W . 0.8495 ?
O4 H2W . 0.8364 ?

loop_
_geom_hbond_atom_site_label_D
_geom_hbond_atom_site_label_H
_geom_hbond_atom_site_label_A
_geom_hbond_site_symmetry_A
_geom_hbond_distance_DH
_geom_hbond_distance_HA
_geom_hbond_distance_DA
_geom_hbond_angle_DHA
_geom_hbond_publ_flag
O4 H1W O3 8_755 0.85 2.14 2.993(3) 179.3 yes
O4 H2W O2 . 0.84 2.11 2.866(3) 150.6 yes

loop_
_geom_torsion_atom_site_label_1
_geom_torsion_atom_site_label_2
_geom_torsion_atom_site_label_3
_geom_torsion_atom_site_label_4
_geom_torsion_site_symmetry_1
_geom_torsion_site_symmetry_2
_geom_torsion_site_symmetry_3
_geom_torsion_site_symmetry_4
_geom_torsion
_geom_torsion_publ_flag
O2 S1 O1 Mn1 . . . . 41.05(13) ?
O3 S1 O1 Mn1 . . . . 170.64(10) ?
C12 S1 O1 Mn1 . . . . -74.01(13) ?
O1 Mn1 O1 S1 3_755 . . . 115.14(11) ?
N1 Mn1 O1 S1 . . . . -10.02(18) ?
N1 Mn1 O1 S1 3_755 . . . -92.28(11) ?
N2 Mn1 O1 S1 3_755 . . . -164.08(11) ?
N2 Mn1 O1 S1 . . . . 33.44(10) ?
O1 Mn1 N1 C1 . . . . -137.89(18) ?
O1 Mn1 N1 C1 3_755 . . . 91.6(2) ?
N1 Mn1 N1 C1 3_755 . . . -54.42(17) ?
N2 Mn1 N1 C1 3_755 . . . 9.8(2) ?
N2 Mn1 N1 C1 . . . . 176.1(2) ?
O1 Mn1 N1 C5 . . . . 47.5(2) ?
O1 Mn1 N1 C5 3_755 . . . -83.05(16) ?
N1 Mn1 N1 C5 3_755 . . . 130.97(18) ?
N2 Mn1 N1 C5 3_755 . . . -164.81(14) ?
N2 Mn1 N1 C5 . . . . 1.52(15) ?
O1 Mn1 N2 C6 . . . . -156.78(16) ?
O1 Mn1 N2 C6 3_755 . . . 90.65(16) ?
N1 Mn1 N2 C6 . . . . -0.84(15) ?
N1 Mn1 N2 C6 3_755 . . . -71.75(17) ?
N2 Mn1 N2 C6 3_755 . . . 146.83(16) ?
O1 Mn1 N2 C7 . . . . 27.95(16) ?
O1 Mn1 N2 C7 3_755 . . . -84.62(16) ?
N1 Mn1 N2 C7 . . . . -176.11(17) ?
N1 Mn1 N2 C7 3_755 . . . 112.98(16) ?
N2 Mn1 N2 C7 3_755 . . . -28.44(15) ?
C5 N1 C1 C2 . . . . -0.4(4) ?
Mn1 N1 C1 C2 . . . . -174.95(19) ?
N1 C1 C2 C3 . . . . -0.6(4) ?
C1 C2 C3 C4 . . . . 1.0(4) ?
C2 C3 C4 C5 . . . . -0.5(4) ?
C1 N1 C5 C4 . . . . 0.9(3) ?
Mn1 N1 C5 C4 . . . . 175.90(17) ?
C1 N1 C5 C6 . . . . -177.0(2) ?
Mn1 N1 C5 C6 . . . . -2.0(2) ?
C3 C4 C5 N1 . . . . -0.5(4) ?
C3 C4 C5 C6 . . . . 177.4(2) ?
C7 N2 C6 C5 . . . . 175.63(19) ?
Mn1 N2 C6 C5 . . . . 0.1(3) ?
N1 C5 C6 N2 . . . . 1.3(3) ?
C4 C5 C6 N2 . . . . -176.7(2) ?
C6 N2 C7 C8 . . . . -40.0(3) ?
Mn1 N2 C7 C8 . . . . 135.02(19) ?
C6 N2 C7 C12 . . . . 143.7(2) ?
Mn1 N2 C7 C12 . . . . -41.3(3) ?
C12 C7 C8 C9 . . . . 0.2(4) ?
N2 C7 C8 C9 . . . . -176.1(2) ?
C7 C8 C9 C10 . . . . 0.5(4) ?
C8 C9 C10 C11 . . . . -1.3(4) ?
C9 C10 C11 C12 . . . . 1.3(4) ?
C10 C11 C12 C7 . . . . -0.6(4) ?
C10 C11 C12 S1 . . . . -179.4(2) ?
C8 C7 C12 C11 . . . . -0.1(3) ?
N2 C7 C12 C11 . . . . 176.3(2) ?
C8 C7 C12 S1 . . . . 178.73(17) ?
N2 C7 C12 S1 . . . . -4.8(3) ?
O2 S1 C12 C11 . . . . 124.5(2) ?
O3 S1 C12 C11 . . . . 0.6(2) ?
O1 S1 C12 C11 . . . . -117.32(19) ?
O2 S1 C12 C7 . . . . -54.3(2) ?
O3 S1 C12 C7 . . . . -178.25(17) ?
O1 S1 C12 C7 . . . . 63.82(19) ?
